data_9002366
loop_
_publ_author_name
'Hazen, R. M.'
'Weinberger, M. B.'
'Yang, H.'
'Prewitt, C. T.'

_publ_section_title
;
 Comparative high-pressure crystal chemistry of wadsleyite,
 beta-(Mg_1-xFe_x)2SiO4, with x=0 and 0.25
 Sample: P = 10.12 GPa, X = .25
;
_journal_name_full 'American Mineralogist'
_journal_page_first 770
_journal_page_last 777
_journal_volume 85
_journal_year 2000
_chemical_formula_sum 'Fe0.712 Mg3.288 O8 Si2'
_chemical_name_mineral Wadsleyite
_space_group_IT_number 74
_symmetry_space_group_name_Hall '-I 2b 2'
_symmetry_space_group_name_H-M 'I m m a'
_cell_angle_alpha 90
_cell_angle_beta 90
_cell_angle_gamma 90
_cell_formula_units_Z 4
_cell_length_a 5.6365
_cell_length_b 11.3464
_cell_length_c 8.1358
_cell_volume 520.317
_database_code_amcsd 0002450
_diffrn_ambient_pressure 1.012e+07
_exptl_crystal_density_diffrn 3.879
_cod_original_formula_sum 'Mg3.288 Fe.712 Si2 O8'
_cod_database_code 9002366

loop_
_space_group_symop_operation_xyz
x,y,z
1/2+x,1/2+y,1/2+z
x,1/2-y,z
1/2+x,-y,1/2+z
-x,1/2+y,-z
1/2-x,+y,1/2-z
-x,y,z
1/2-x,1/2+y,1/2+z
x,-y,-z
1/2+x,1/2-y,1/2-z
x,1/2+y,-z
1/2+x,+y,1/2-z
-x,1/2-y,z
1/2-x,-y,1/2+z
-x,-y,-z
1/2-x,1/2-y,1/2-z

loop_
_atom_site_label
_atom_site_fract_x
_atom_site_fract_y
_atom_site_fract_z
_atom_site_occupancy
Mg1_1 0.00000 0.00000 0.00000 0.71200
Mg1_2 0.00000 0.00000 0.00000 0.28800
Mg2 0.00000 0.25000 0.97190 0.86800
Fe2 0.00000 0.25000 0.97190 0.13200
Mg3 0.25000 0.12540 0.25000 0.71000
Fe3 0.25000 0.12540 0.25000 0.29000
Si 0.00000 0.12110 0.61750 1.00000
O1 0.00000 0.25000 0.22220 1.00000
O2 0.00000 0.25000 0.71980 1.00000
O3 0.00000 0.98860 0.25440 1.00000
O4 0.26130 0.12480 0.99250 1.00000

loop_
_cod_changelog_entry_id
_cod_changelog_entry_author
_cod_changelog_entry_date
_cod_changelog_entry_text
1
;cod-tools version 3.10.1
Id: cif_fix_AMCSD_atom_labels 10224 2024-08-07 11:09:31Z saulius
;
2024-08-07T19:38:46+03:00
;Changed the following '_atom_site_label' values:
the first duplicated label 'Mg1'  converted to 'Mg1_1'
duplicated label 'Mg1' at index 1 converted to 'Mg1_2'
;

loop_
_cod_related_entry_id
_cod_related_entry_database
_cod_related_entry_code
1 AMCSD 0002450
